data_7231764
loop_
_publ_author_name
'Luo, Li'
'Liu, Shou-Qing'
'Xu, Xiao-Wen'
'Xu, Jing'
'Zhao, Jiang-Lin'

_publ_section_title
;
 Four new MOFs based on an imidazole-containing ligand and
 multicarboxylates: syntheses, structures and sorption properties
;
_journal_issue 47
_journal_name_full CrystEngComm
_journal_page_first 7719
_journal_paper_doi 10.1039/C8CE01448E
_journal_volume 20
_journal_year 2018
_chemical_formula_sum 'C20 H17 N4 O5 Zn'
_chemical_formula_weight 458.74
_space_group_crystal_system monoclinic
_space_group_IT_number 14
_space_group_name_Hall '-P 2yn'
_space_group_name_H-M_alt 'P 1 21/n 1'
_symmetry_space_group_name_Hall '-P 2yn'
_symmetry_space_group_name_H-M 'P 1 21/n 1'
_atom_sites_solution_hydrogens mixed
_audit_creation_method SHELXL-2014/7
_audit_update_record
;
2018-08-26 deposited with the CCDC.
2018-11-06 downloaded from the CCDC.
;
_cell_angle_alpha 90.000(5)
_cell_angle_beta 97.875(5)
_cell_angle_gamma 90.000(5)
_cell_formula_units_Z 4
_cell_length_a 8.408(5)
_cell_length_b 20.812(5)
_cell_length_c 12.279(5)
_cell_measurement_reflns_used 6910
_cell_measurement_temperature 293(2)
_cell_measurement_theta_max 24.44
_cell_measurement_theta_min 2.58
_cell_volume 2128.4(16)
_computing_cell_refinement 'Bruker SMART'
_computing_data_collection 'Bruker SMART'
_computing_data_reduction 'Bruker SAINT'
_computing_structure_refinement 'SHELXL-2014/7 (Sheldrick, 2014)'
_computing_structure_solution 'SHELXL-2014/7 (Sheldrick, 2014)'
_diffrn_ambient_temperature 293(2)
_diffrn_measured_fraction_theta_full 0.971
_diffrn_measured_fraction_theta_max 0.971
_diffrn_measurement_device_type 'CCD area detector'
_diffrn_measurement_method 'phi and omega scans'
_diffrn_radiation_type MoK\a
_diffrn_radiation_wavelength 0.71073
_diffrn_reflns_av_R_equivalents 0.0325
_diffrn_reflns_av_unetI/netI 0.0248
_diffrn_reflns_Laue_measured_fraction_full 0.971
_diffrn_reflns_Laue_measured_fraction_max 0.971
_diffrn_reflns_limit_h_max 10
_diffrn_reflns_limit_h_min -6
_diffrn_reflns_limit_k_max 24
_diffrn_reflns_limit_k_min -24
_diffrn_reflns_limit_l_max 13
_diffrn_reflns_limit_l_min -14
_diffrn_reflns_number 21738
_diffrn_reflns_point_group_measured_fraction_full 0.971
_diffrn_reflns_point_group_measured_fraction_max 0.971
_diffrn_reflns_theta_full 25.099
_diffrn_reflns_theta_max 25.099
_diffrn_reflns_theta_min 1.939
_exptl_absorpt_coefficient_mu 1.192
_exptl_crystal_colour colorless
_exptl_crystal_density_diffrn 1.432
_exptl_crystal_density_method 'not measured'
_exptl_crystal_description rodlike
_exptl_crystal_F_000 940
_exptl_crystal_size_max 0.240
_exptl_crystal_size_mid 0.200
_exptl_crystal_size_min 0.160
_refine_diff_density_max 1.018
_refine_diff_density_min -2.163
_refine_diff_density_rms 0.089
_refine_ls_extinction_method none
_refine_ls_goodness_of_fit_ref 1.064
_refine_ls_hydrogen_treatment constr
_refine_ls_matrix_type full
_refine_ls_number_parameters 266
_refine_ls_number_reflns 3674
_refine_ls_number_restraints 1
_refine_ls_restrained_S_all 1.070
_refine_ls_R_factor_all 0.0672
_refine_ls_R_factor_gt 0.0595
_refine_ls_shift/su_max 0.001
_refine_ls_shift/su_mean 0.000
_refine_ls_structure_factor_coef Fsqd
_refine_ls_weighting_details 'w=1/[\s^2^(Fo^2^)+(0.0624P)^2^+7.4399P] where P=(Fo^2^+2Fc^2^)/3'
_refine_ls_weighting_scheme calc
_refine_ls_wR_factor_gt 0.1449
_refine_ls_wR_factor_ref 0.1535
_reflns_Friedel_coverage 0.000
_reflns_number_gt 3230
_reflns_number_total 3674
_reflns_threshold_expression 'I > 2\s(I)'
_cod_data_source_file c8ce01448e2.cif
_cod_data_source_block a
_cod_depositor_comments 'Adding full bibliography for 7231764--7231767.cif.'
_cod_database_code 7231764
_shelx_shelxl_version_number 2014/7
_shelx_space_group_comment
;
The symmetry employed for this shelxl refinement is uniquely defined
by the following loop, which should always be used as a source of
symmetry information in preference to the above space-group names.
They are only intended as comments.
;
_shelx_estimated_absorpt_t_min 0.763
_shelx_estimated_absorpt_t_max 0.832

loop_
_space_group_symop_operation_xyz
'x, y, z'
'-x+1/2, y+1/2, -z+1/2'
'-x, -y, -z'
'x-1/2, -y-1/2, z-1/2'

loop_
_atom_site_label
_atom_site_type_symbol
_atom_site_fract_x
_atom_site_fract_y
_atom_site_fract_z
_atom_site_U_iso_or_equiv
_atom_site_adp_type
_atom_site_occupancy
_atom_site_site_symmetry_order
_atom_site_calc_flag
_atom_site_refinement_flags_posn
_atom_site_refinement_flags_adp
Zn1 Zn 0.10988(6) 0.86754(2) 0.86432(4) 0.03202(19) Uani 1 1 d . U
O2 O 0.2109(5) 0.83911(19) 0.6785(3) 0.0530(9) Uani 1 1 d . .
O1 O 0.2394(5) 0.92564(17) 0.7820(3) 0.0521(9) Uani 1 1 d . .
N21 N 0.5871(5) 0.56179(16) 0.6784(3) 0.0341(8) Uani 1 1 d . .
N11 N 0.3659(5) 0.69792(17) 0.9412(3) 0.0373(9) Uani 1 1 d . .
N12 N 0.2444(5) 0.79144(17) 0.9254(3) 0.0386(9) Uani 1 1 d . .
C10 C 0.4760(6) 0.62981(19) 0.8098(3) 0.0359(10) Uani 1 1 d . .
H10 H 0.4714 0.6640 0.7606 0.043 Uiso 1 1 calc R U
C8 C 0.5434(6) 0.51929(19) 0.8560(3) 0.0323(9) Uani 1 1 d . .
H8 H 0.5820 0.4797 0.8360 0.039 Uiso 1 1 calc R U
N22 N 0.6132(5) 0.57987(17) 0.5052(3) 0.0364(8) Uani 1 1 d . .
C7 C 0.4949(5) 0.52730(18) 0.9598(3) 0.0302(9) Uani 1 1 d . .
C9 C 0.5340(6) 0.5699(2) 0.7838(3) 0.0336(9) Uani 1 1 d . .
O3 O -0.1094(5) 0.8711(2) 0.7717(3) 0.0610(10) Uani 1 1 d . U
C201 C 0.5340(6) 0.5952(2) 0.5874(3) 0.0380(10) Uani 1 1 d . .
H201 H 0.4517 0.6254 0.5826 0.046 Uiso 1 1 calc R U
C11 C 0.4254(6) 0.63647(19) 0.9120(4) 0.0342(10) Uani 1 1 d . .
C12 C 0.4345(6) 0.5868(2) 0.9862(3) 0.0326(9) Uani 1 1 d . .
H12 H 0.4003 0.5929 1.0544 0.039 Uiso 1 1 calc R U
C14 C 0.2599(6) 0.8939(3) 0.6959(4) 0.0461(12) Uani 1 1 d . .
C202 C 0.7214(7) 0.5337(2) 0.5469(4) 0.0495(13) Uani 1 1 d . .
H202 H 0.7944 0.5136 0.5078 0.059 Uiso 1 1 calc R U
C203 C 0.7062(7) 0.5219(2) 0.6524(4) 0.0509(13) Uani 1 1 d . .
H203 H 0.7648 0.4925 0.6987 0.061 Uiso 1 1 calc R U
O5 O 0.3158(10) 0.7241(3) 0.6066(4) 0.132(3) Uani 1 1 d . .
H5B H 0.2988 0.7631 0.6166 0.159 Uiso 1 1 d R U
H5A H 0.3172 0.7179 0.5406 0.159 Uiso 1 1 d R U
C101 C 0.2792(6) 0.7391(2) 0.8730(3) 0.0369(10) Uani 1 1 d . .
H101 H 0.2478 0.7317 0.7984 0.044 Uiso 1 1 calc R U
C16 C 0.4004(7) 0.9867(3) 0.6264(5) 0.0571(15) Uani 1 1 d . .
H16 H 0.3799 1.0093 0.6883 0.069 Uiso 1 1 calc R U
C103 C 0.3895(9) 0.7259(3) 1.0434(4) 0.0638(18) Uani 1 1 d . .
H103 H 0.4463 0.7090 1.1073 0.077 Uiso 1 1 calc R U
C102 C 0.3136(9) 0.7827(3) 1.0320(4) 0.0657(19) Uani 1 1 d . .
H102 H 0.3086 0.8120 1.0886 0.079 Uiso 1 1 calc R U
O4 O -0.1270(5) 0.8073(2) 0.9016(4) 0.071 Uani 1 1 d . .
C17 C 0.4869(7) 1.0186(3) 0.5448(4) 0.0518(13) Uani 1 1 d . .
C18 C 0.5370(9) 1.0819(3) 0.5595(5) 0.0664(17) Uani 1 1 d . .
H18 H 0.5159 1.1053 0.6204 0.080 Uiso 1 1 calc R U
C20 C -0.1942(7) 0.8352(3) 0.8176(5) 0.0566(14) Uani 1 1 d . .
C15 C 0.3513(7) 0.9262(3) 0.6130(5) 0.0533(14) Uani 1 1 d . .
C21 C -0.3634(10) 0.8222(5) 0.7791(8) 0.111(3) Uani 1 1 d . .
H21A H -0.4287 0.8543 0.8074 0.166 Uiso 1 1 calc R U
H21B H -0.3914 0.7806 0.8043 0.166 Uiso 1 1 calc R U
H21C H -0.3812 0.8232 0.7002 0.166 Uiso 1 1 calc R U
C19 C 0.6179(8) 1.1086(3) 0.4823(5) 0.0622(16) Uani 1 1 d . .
H19 H 0.6542 1.1508 0.4917 0.075 Uiso 1 1 calc R U

loop_
_atom_site_aniso_label
_atom_site_aniso_U_11
_atom_site_aniso_U_22
_atom_site_aniso_U_33
_atom_site_aniso_U_23
_atom_site_aniso_U_13
_atom_site_aniso_U_12
Zn1 0.0423(3) 0.0301(3) 0.0246(3) 0.00333(18) 0.0076(2) 0.0045(2)
O2 0.060(2) 0.059(2) 0.0418(19) 0.0101(17) 0.0142(17) -0.0005(19)
O1 0.060(2) 0.049(2) 0.050(2) 0.0153(17) 0.0167(18) -0.0002(17)
N21 0.050(2) 0.0266(17) 0.0282(18) 0.0011(14) 0.0144(16) 0.0003(16)
N11 0.060(3) 0.0279(18) 0.0251(17) 0.0040(14) 0.0088(17) 0.0108(17)
N12 0.057(3) 0.0336(19) 0.0270(18) 0.0038(15) 0.0104(17) 0.0114(17)
C10 0.058(3) 0.026(2) 0.026(2) 0.0060(16) 0.010(2) 0.0040(19)
C8 0.047(3) 0.0240(19) 0.027(2) 0.0004(16) 0.0099(18) -0.0019(18)
N22 0.052(2) 0.0318(18) 0.0279(18) -0.0007(15) 0.0140(17) -0.0038(16)
C7 0.042(3) 0.0234(19) 0.0255(19) 0.0040(16) 0.0051(17) -0.0021(17)
C9 0.049(3) 0.029(2) 0.0247(19) -0.0002(16) 0.0105(18) -0.0007(18)
O3 0.0467(17) 0.080(3) 0.055(2) -0.005(2) 0.0019(14) -0.0154(19)
C201 0.048(3) 0.038(2) 0.029(2) 0.0036(18) 0.011(2) 0.006(2)
C11 0.046(3) 0.028(2) 0.030(2) 0.0026(17) 0.0083(19) 0.0073(18)
C12 0.043(3) 0.031(2) 0.0243(19) 0.0019(16) 0.0087(18) 0.0032(18)
C14 0.042(3) 0.062(3) 0.035(3) 0.022(2) 0.010(2) 0.013(2)
C202 0.070(4) 0.041(3) 0.042(3) 0.002(2) 0.023(3) 0.012(2)
C203 0.073(4) 0.041(3) 0.041(3) 0.010(2) 0.018(3) 0.020(3)
O5 0.237(8) 0.086(4) 0.071(3) 0.007(3) 0.012(4) 0.073(5)
C101 0.054(3) 0.030(2) 0.027(2) 0.0033(17) 0.0077(19) 0.006(2)
C16 0.057(4) 0.069(4) 0.047(3) 0.014(3) 0.014(3) 0.013(3)
C103 0.107(5) 0.050(3) 0.031(2) -0.002(2) -0.003(3) 0.034(3)
C102 0.116(6) 0.047(3) 0.031(3) -0.004(2) 0.002(3) 0.034(3)
O4 0.058 0.083 0.066 -0.015 -0.016 0.004
C17 0.056(3) 0.054(3) 0.046(3) 0.002(2) 0.007(2) 0.014(3)
C18 0.085(5) 0.064(4) 0.054(3) -0.002(3) 0.024(3) 0.003(3)
C20 0.051(3) 0.066(4) 0.053(3) -0.001(3) 0.006(3) -0.007(3)
C15 0.044(3) 0.065(4) 0.052(3) 0.024(3) 0.010(2) 0.007(3)
C21 0.058(5) 0.138(8) 0.130(8) 0.021(6) -0.006(5) -0.018(5)
C19 0.070(4) 0.074(4) 0.046(3) 0.015(3) 0.021(3) -0.002(3)

loop_
_atom_type_symbol
_atom_type_description
_atom_type_scat_dispersion_real
_atom_type_scat_dispersion_imag
_atom_type_scat_source
C C 0.0033 0.0016 'International Tables Vol C Tables 4.2.6.8 and 6.1.1.4'
H H 0.0000 0.0000 'International Tables Vol C Tables 4.2.6.8 and 6.1.1.4'
N N 0.0061 0.0033 'International Tables Vol C Tables 4.2.6.8 and 6.1.1.4'
O O 0.0106 0.0060 'International Tables Vol C Tables 4.2.6.8 and 6.1.1.4'
Zn Zn 0.2839 1.4301 'International Tables Vol C Tables 4.2.6.8 and 6.1.1.4'

loop_
_geom_angle_atom_site_label_1
_geom_angle_atom_site_label_2
_geom_angle_atom_site_label_3
_geom_angle
_geom_angle_site_symmetry_1
_geom_angle_site_symmetry_3
O1 Zn1 N12 110.20(17) . .
O1 Zn1 O3 102.19(17) . .
N12 Zn1 O3 130.77(17) . .
O1 Zn1 N22 99.16(16) . 4_576
N12 Zn1 N22 99.37(15) . 4_576
O3 Zn1 N22 111.12(17) . 4_576
O1 Zn1 O4 156.98(16) . .
N12 Zn1 O4 87.58(16) . .
O3 Zn1 O4 54.85(16) . .
N22 Zn1 O4 91.90(15) 4_576 .
C14 O1 Zn1 104.5(3) . .
C201 N21 C203 106.9(4) . .
C201 N21 C9 125.5(4) . .
C203 N21 C9 127.5(4) . .
C101 N11 C103 107.4(4) . .
C101 N11 C11 126.2(4) . .
C103 N11 C11 126.4(4) . .
C101 N12 C102 105.2(4) . .
C101 N12 Zn1 127.9(3) . .
C102 N12 Zn1 126.8(3) . .
C11 C10 C9 117.2(4) . .
C11 C10 H10 121.4 . .
C9 C10 H10 121.4 . .
C9 C8 C7 119.8(4) . .
C9 C8 H8 120.1 . .
C7 C8 H8 120.1 . .
C201 N22 C202 105.2(4) . .
C201 N22 Zn1 124.5(3) . 4_675
C202 N22 Zn1 128.5(3) . 4_675
C12 C7 C8 118.6(4) . .
C12 C7 C7 120.6(4) . 3_667
C8 C7 C7 120.8(5) . 3_667
C8 C9 C10 122.1(4) . .
C8 C9 N21 119.6(4) . .
C10 C9 N21 118.3(4) . .
C20 O3 Zn1 105.1(4) . .
N22 C201 N21 111.5(4) . .
N22 C201 H201 124.3 . .
N21 C201 H201 124.3 . .
C12 C11 C10 122.0(4) . .
C12 C11 N11 119.6(4) . .
C10 C11 N11 118.4(4) . .
C11 C12 C7 120.2(4) . .
C11 C12 H12 119.9 . .
C7 C12 H12 119.9 . .
O2 C14 O1 123.1(4) . .
O2 C14 C15 119.3(5) . .
O1 C14 C15 117.6(5) . .
C203 C202 N22 110.0(4) . .
C203 C202 H202 125.0 . .
N22 C202 H202 125.0 . .
C202 C203 N21 106.5(4) . .
C202 C203 H203 126.8 . .
N21 C203 H203 126.8 . .
H5B O5 H5A 108.8 . .
N12 C101 N11 111.1(4) . .
N12 C101 H101 124.4 . .
N11 C101 H101 124.4 . .
C15 C16 C17 121.1(5) . .
C15 C16 H16 119.4 . .
C17 C16 H16 119.4 . .
C102 C103 N11 105.7(5) . .
C102 C103 H103 127.2 . .
N11 C103 H103 127.2 . .
C103 C102 N12 110.6(5) . .
C103 C102 H102 124.7 . .
N12 C102 H102 124.7 . .
C20 O4 Zn1 84.0(4) . .
C17 C17 C18 123.6(7) 3_676 .
C17 C17 C16 115.8(7) 3_676 .
C18 C17 C16 120.6(5) . .
C19 C18 C17 118.1(6) . .
C19 C18 H18 121.0 . .
C17 C18 H18 121.0 . .
O3 C20 O4 116.0(6) . .
O3 C20 C21 124.5(6) . .
O4 C20 C21 119.5(6) . .
C16 C15 C19 119.6(5) . 3_676
C16 C15 C14 121.1(5) . .
C19 C15 C14 119.3(5) 3_676 .
C20 C21 H21A 109.5 . .
C20 C21 H21B 109.5 . .
H21A C21 H21B 109.5 . .
C20 C21 H21C 109.5 . .
H21A C21 H21C 109.5 . .
H21B C21 H21C 109.5 . .
C18 C19 C15 121.8(6) . 3_676
C18 C19 H19 119.1 . .
C15 C19 H19 119.1 3_676 .

loop_
_geom_bond_atom_site_label_1
_geom_bond_atom_site_label_2
_geom_bond_distance
_geom_bond_site_symmetry_2
Zn1 O1 1.993(3) .
Zn1 N12 2.029(4) .
Zn1 O3 2.031(4) .
Zn1 N22 2.044(4) 4_576
Zn1 O4 2.449(5) .
O2 C14 1.220(7) .
O1 C14 1.279(6) .
N21 C201 1.340(6) .
N21 C203 1.371(6) .
N21 C9 1.436(5) .
N11 C101 1.342(6) .
N11 C103 1.373(6) .
N11 C11 1.437(5) .
N12 C101 1.318(6) .
N12 C102 1.370(6) .
C10 C11 1.386(6) .
C10 C9 1.391(6) .
C10 H10 0.9300 .
C8 C9 1.372(6) .
C8 C7 1.401(6) .
C8 H8 0.9300 .
N22 C201 1.322(5) .
N22 C202 1.372(6) .
N22 Zn1 2.044(4) 4_675
C7 C12 1.394(6) .
C7 C7 1.500(7) 3_667
O3 C20 1.223(7) .
C201 H201 0.9300 .
C11 C12 1.373(6) .
C12 H12 0.9300 .
C14 C15 1.514(7) .
C202 C203 1.341(7) .
C202 H202 0.9300 .
C203 H203 0.9300 .
O5 H5B 0.8375 .
O5 H5A 0.8214 .
C101 H101 0.9300 .
C16 C15 1.327(9) .
C16 C17 1.474(8) .
C16 H16 0.9300 .
C103 C102 1.341(7) .
C103 H103 0.9300 .
C102 H102 0.9300 .
O4 C20 1.249(7) .
C17 C17 1.388(10) 3_676
C17 C18 1.387(9) .
C18 C19 1.360(8) .
C18 H18 0.9300 .
C20 C21 1.462(10) .
C15 C19 1.430(8) 3_676
C21 H21A 0.9600 .
C21 H21B 0.9600 .
C21 H21C 0.9600 .
C19 C15 1.430(8) 3_676
C19 H19 0.9300 .

loop_
_geom_torsion_atom_site_label_1
_geom_torsion_atom_site_label_2
_geom_torsion_atom_site_label_3
_geom_torsion_atom_site_label_4
_geom_torsion
_geom_torsion_site_symmetry_1
_geom_torsion_site_symmetry_4
C9 C8 C7 C12 1.4(7) . .
C9 C8 C7 C7 -179.7(5) . 3_667
C7 C8 C9 C10 -0.5(7) . .
C7 C8 C9 N21 178.7(4) . .
C11 C10 C9 C8 -0.8(7) . .
C11 C10 C9 N21 180.0(4) . .
C201 N21 C9 C8 153.5(5) . .
C203 N21 C9 C8 -30.5(7) . .
C201 N21 C9 C10 -27.3(7) . .
C203 N21 C9 C10 148.7(5) . .
C202 N22 C201 N21 0.6(6) . .
Zn1 N22 C201 N21 -165.0(3) 4_675 .
C203 N21 C201 N22 -0.9(6) . .
C9 N21 C201 N22 175.7(4) . .
C9 C10 C11 C12 1.3(7) . .
C9 C10 C11 N11 179.6(4) . .
C101 N11 C11 C12 -145.7(5) . .
C103 N11 C11 C12 35.6(8) . .
C101 N11 C11 C10 35.9(7) . .
C103 N11 C11 C10 -142.8(6) . .
C10 C11 C12 C7 -0.4(7) . .
N11 C11 C12 C7 -178.7(4) . .
C8 C7 C12 C11 -0.9(7) . .
C7 C7 C12 C11 -179.9(5) 3_667 .
Zn1 O1 C14 O2 -2.6(6) . .
Zn1 O1 C14 C15 178.1(4) . .
C201 N22 C202 C203 0.0(6) . .
Zn1 N22 C202 C203 164.9(4) 4_675 .
N22 C202 C203 N21 -0.6(7) . .
C201 N21 C203 C202 0.9(6) . .
C9 N21 C203 C202 -175.7(5) . .
C102 N12 C101 N11 0.3(6) . .
Zn1 N12 C101 N11 -177.5(3) . .
C103 N11 C101 N12 -0.7(6) . .
C11 N11 C101 N12 -179.6(4) . .
C101 N11 C103 C102 0.8(7) . .
C11 N11 C103 C102 179.7(5) . .
N11 C103 C102 N12 -0.6(8) . .
C101 N12 C102 C103 0.2(8) . .
Zn1 N12 C102 C103 178.0(5) . .
C15 C16 C17 C17 -0.2(10) . 3_676
C15 C16 C17 C18 179.7(6) . .
C17 C17 C18 C19 -0.8(12) 3_676 .
C16 C17 C18 C19 179.3(6) . .
Zn1 O3 C20 O4 -1.1(6) . .
Zn1 O3 C20 C21 -179.5(7) . .
Zn1 O4 C20 O3 0.9(5) . .
Zn1 O4 C20 C21 179.3(7) . .
C17 C16 C15 C19 -0.2(9) . 3_676
C17 C16 C15 C14 -178.9(5) . .
O2 C14 C15 C16 177.0(5) . .
O1 C14 C15 C16 -3.7(8) . .
O2 C14 C15 C19 -1.7(8) . 3_676
O1 C14 C15 C19 177.6(5) . 3_676
C17 C18 C19 C15 1.2(10) . 3_676
